data_4068005
loop_
_publ_author_name
'Hashmi, A. Stephen K.'
'Grundl, Marc A.'
'Riedel, Dominic'
'Rudolph, Matthias'
'Bats, Jan W.'

_publ_section_title
;
 A Highly Diastereoselective Recognition Process as the Basis for the
 Resolution of Palladatricyclo[4.1.0.02,4]heptanes
;
_journal_issue 2
_journal_name_full Organometallics
_journal_page_first 523
_journal_paper_doi 10.1021/om2009952
_journal_volume 31
_journal_year 2012
_chemical_formula_moiety 'C78 H125 N O17 Pd2'
_chemical_formula_sum 'C78 H125 N O17 Pd2'
_chemical_formula_weight 1561.59
_chemical_name_systematic
; 
 ? 
;
_space_group_IT_number 18
_symmetry_cell_setting orthorhombic
_symmetry_space_group_name_Hall 'P 2 2ab'
_symmetry_space_group_name_H-M 'P 21 21 2'
_atom_sites_solution_hydrogens geom
_atom_sites_solution_primary direct
_atom_sites_solution_secondary difmap
_audit_creation_method SHELXL-97
_cell_angle_alpha 90.00
_cell_angle_beta 90.00
_cell_angle_gamma 90.00
_cell_formula_units_Z 4
_cell_length_a 25.203(3)
_cell_length_b 26.186(2)
_cell_length_c 13.8835(15)
_cell_measurement_reflns_used 427
_cell_measurement_temperature 146(2)
_cell_measurement_theta_max 23
_cell_measurement_theta_min 3
_cell_volume 9162.6(16)
_computing_cell_refinement 'SMART (Siemens, 1995)'
_computing_data_collection 'SMART (Siemens, 1995)'
_computing_data_reduction 'SAINT (Siemens, 1995)'
_computing_publication_material 'SHELXL-97 (Sheldrick, 1997)'
_computing_structure_refinement 'SHELXL-97 (Sheldrick, 1997)'
_computing_structure_solution 'SHELXS-97 (Sheldrick, 1997)'
_diffrn_ambient_temperature 146(2)
_diffrn_measured_fraction_theta_full 0.990
_diffrn_measured_fraction_theta_max 0.958
_diffrn_measurement_device_type SIEMENS_SMART_1K_CCD
_diffrn_measurement_method \w
_diffrn_radiation_monochromator graphite
_diffrn_radiation_source 'normal-focus sealed tube'
_diffrn_radiation_type MoK\a
_diffrn_radiation_wavelength 0.71073
_diffrn_reflns_av_R_equivalents 0.0639
_diffrn_reflns_av_sigmaI/netI 0.0609
_diffrn_reflns_limit_h_max 36
_diffrn_reflns_limit_h_min -36
_diffrn_reflns_limit_k_max 39
_diffrn_reflns_limit_k_min -37
_diffrn_reflns_limit_l_max 20
_diffrn_reflns_limit_l_min -20
_diffrn_reflns_number 163141
_diffrn_reflns_theta_full 31.90
_diffrn_reflns_theta_max 32.50
_diffrn_reflns_theta_min 1.47
_diffrn_standards_decay_% 0.0
_diffrn_standards_interval_time 600
_diffrn_standards_number 1742
_exptl_absorpt_coefficient_mu 0.448
_exptl_absorpt_correction_T_max 0.905
_exptl_absorpt_correction_T_min 0.841
_exptl_absorpt_correction_type numerical
_exptl_absorpt_process_details 'SHELXTL (Sheldrick, 1996)'
_exptl_crystal_colour yellow
_exptl_crystal_density_diffrn 1.132
_exptl_crystal_density_method 'not measured'
_exptl_crystal_description block
_exptl_crystal_F_000 3312
_exptl_crystal_size_max 0.40
_exptl_crystal_size_mid 0.36
_exptl_crystal_size_min 0.23
_refine_diff_density_max 1.024
_refine_diff_density_min -0.526
_refine_diff_density_rms 0.075
_refine_ls_abs_structure_details 'Flack H D (1983), Acta Cryst. A39, 876-881'
_refine_ls_abs_structure_Flack -0.015(10)
_refine_ls_extinction_method none
_refine_ls_goodness_of_fit_ref 1.079
_refine_ls_hydrogen_treatment constr
_refine_ls_matrix_type full
_refine_ls_number_parameters 891
_refine_ls_number_reflns 31035
_refine_ls_number_restraints 0
_refine_ls_restrained_S_all 1.079
_refine_ls_R_factor_all 0.0659
_refine_ls_R_factor_gt 0.0421
_refine_ls_shift/su_max 0.004
_refine_ls_shift/su_mean 0.000
_refine_ls_structure_factor_coef Fsqd
_refine_ls_weighting_details 'calc w=1/[\s^2^(Fo^2^)+(0.04P)^2^] where P=(Fo^2^+2Fc^2^)/3'
_refine_ls_weighting_scheme calc
_refine_ls_wR_factor_gt 0.0786
_refine_ls_wR_factor_ref 0.0843
_reflns_number_gt 24174
_reflns_number_total 31035
_reflns_threshold_expression I>2sigma(I)
_cod_data_source_file om2009952_si_002.cif
_cod_data_source_block compound-5
_cod_original_cell_volume 9162.5(16)
_cod_database_code 4068005

loop_
_symmetry_equiv_pos_as_xyz
'x, y, z'
'-x, -y, z'
'-x+1/2, y+1/2, -z'
'x+1/2, -y+1/2, -z'

loop_
_atom_site_label
_atom_site_type_symbol
_atom_site_fract_x
_atom_site_fract_y
_atom_site_fract_z
_atom_site_U_iso_or_equiv
_atom_site_adp_type
_atom_site_occupancy
_atom_site_symmetry_multiplicity
_atom_site_calc_flag
_atom_site_refinement_flags
Pd1 Pd 0.786366(6) 0.744028(5) 0.846526(11) 0.01915(4) Uani 1 1 d .
Pd2 Pd 0.910329(6) 0.660342(6) 0.721811(12) 0.02390(4) Uani 1 1 d .
O11 O 0.80669(6) 0.66625(6) 0.88845(11) 0.0235(3) Uani 1 1 d .
C1 C 0.79953(8) 0.73559(8) 0.70173(15) 0.0207(4) Uani 1 1 d .
O16 O 1.01221(6) 0.74402(6) 0.69444(11) 0.0318(4) Uani 1 1 d .
O1 O 0.74085(6) 0.66818(5) 0.67553(11) 0.0239(3) Uani 1 1 d .
O2 O 0.82707(6) 0.64806(5) 0.68722(11) 0.0244(3) Uani 1 1 d .
O5 O 0.78535(7) 0.86924(6) 0.56639(11) 0.0307(3) Uani 1 1 d .
O12 O 1.00424(8) 0.61150(7) 1.01983(15) 0.0472(5) Uani 1 1 d .
C41 C 0.90058(8) 0.67250(7) 0.86650(15) 0.0227(5) Uani 1 1 d .
O3 O 0.69799(6) 0.79521(6) 0.54733(12) 0.0300(4) Uani 1 1 d .
O7 O 0.82839(6) 0.86555(5) 0.86455(11) 0.0257(3) Uani 1 1 d .
O10 O 0.85720(6) 0.59604(6) 0.90361(13) 0.0305(4) Uani 1 1 d .
C17 C 0.85681(9) 0.74252(9) 0.54537(16) 0.0288(5) Uani 1 1 d .
H17A H 0.8937 0.7325 0.5572 0.043 Uiso 1 1 calc R
H17B H 0.8556 0.7673 0.4925 0.043 Uiso 1 1 calc R
H17C H 0.8360 0.7123 0.5280 0.043 Uiso 1 1 calc R
N9 N 0.75974(8) 0.75699(8) 0.98627(14) 0.0324(4) Uani 1 1 d .
O8 O 0.74906(7) 0.87312(6) 0.93676(12) 0.0346(4) Uani 1 1 d .
O14 O 1.03824(7) 0.71571(7) 0.98335(14) 0.0398(4) Uani 1 1 d .
C45 C 0.85093(9) 0.64602(8) 0.88885(16) 0.0242(5) Uani 1 1 d .
C68 C 1.01859(9) 0.69345(10) 0.68133(18) 0.0323(5) Uani 1 1 d .
O6 O 0.76203(7) 0.91377(6) 0.69809(13) 0.0350(4) Uani 1 1 d .
C28 C 0.77607(9) 0.85415(8) 0.87490(16) 0.0250(5) Uani 1 1 d .
C22 C 0.76680(9) 0.87331(8) 0.65763(18) 0.0260(4) Uani 1 1 d .
C5 C 0.79141(9) 0.68076(8) 0.68560(14) 0.0210(4) Uani 1 1 d .
C20 C 0.66168(10) 0.78625(11) 0.46835(19) 0.0387(6) Uani 1 1 d .
H20A H 0.6258 0.7982 0.4864 0.046 Uiso 1 1 calc R
H20B H 0.6597 0.7492 0.4547 0.046 Uiso 1 1 calc R
C57 C 0.88966(10) 0.72810(9) 1.02106(18) 0.0323(5) Uani 1 1 d .
H57A H 0.8648 0.7562 1.0100 0.048 Uiso 1 1 calc R
H57B H 0.9152 0.7380 1.0709 0.048 Uiso 1 1 calc R
H57C H 0.8701 0.6978 1.0422 0.048 Uiso 1 1 calc R
C25 C 0.70482(9) 0.81618(8) 0.76219(17) 0.0268(5) Uani 1 1 d .
O15 O 1.08697(7) 0.70495(7) 0.84931(15) 0.0427(4) Uani 1 1 d .
O4 O 0.74721(7) 0.72861(6) 0.49889(13) 0.0333(4) Uani 1 1 d .
C3 C 0.75486(8) 0.82213(8) 0.69845(15) 0.0218(4) Uani 1 1 d .
C16 C 0.83387(8) 0.76651(7) 0.63587(14) 0.0209(4) Uani 1 1 d .
C19 C 0.73994(9) 0.76342(8) 0.55498(15) 0.0241(4) Uani 1 1 d .
O18 O 0.92795(8) 0.63586(9) 0.57820(15) 0.0558(6) Uani 1 1 d .
O17 O 1.04336(8) 0.67549(7) 0.61415(15) 0.0471(5) Uani 1 1 d .
C4 C 0.75868(9) 0.81323(7) 0.80741(15) 0.0213(4) Uani 1 1 d .
C2 C 0.77322(8) 0.77695(8) 0.64022(15) 0.0212(4) Uani 1 1 d .
C58 C 0.94131(9) 0.76443(8) 0.88435(17) 0.0252(5) Uani 1 1 d .
H58A H 0.9620 0.7558 0.8268 0.038 Uiso 1 1 calc R
H58B H 0.9643 0.7815 0.9313 0.038 Uiso 1 1 calc R
H58C H 0.9121 0.7873 0.8665 0.038 Uiso 1 1 calc R
C44 C 0.98812(8) 0.66301(9) 0.75378(16) 0.0284(5) Uani 1 1 d .
C35 C 0.88433(10) 0.94857(10) 0.7760(2) 0.0407(6) Uani 1 1 d .
H35A H 0.8638 0.9219 0.7405 0.049 Uiso 1 1 calc R
C43 C 1.00067(9) 0.66564(8) 0.86174(18) 0.0291(5) Uani 1 1 d .
C26 C 0.66914(10) 0.86236(9) 0.7783(2) 0.0373(6) Uani 1 1 d .
H26A H 0.6475 0.8569 0.8361 0.056 Uiso 1 1 calc R
H26B H 0.6459 0.8669 0.7224 0.056 Uiso 1 1 calc R
H26C H 0.6911 0.8929 0.7868 0.056 Uiso 1 1 calc R
C29 C 0.85064(10) 0.90416(9) 0.92767(19) 0.0333(6) Uani 1 1 d .
H29A H 0.8239 0.9317 0.9390 0.040 Uiso 1 1 calc R
C39 C 0.73915(11) 0.77608(11) 1.04940(19) 0.0395(6) Uani 1 1 d .
C74 C 1.03941(10) 0.83100(10) 0.6829(2) 0.0393(6) Uani 1 1 d .
H74A H 1.0015 0.8395 0.6972 0.047 Uiso 1 1 calc R
C18 C 0.87159(8) 0.80639(8) 0.67475(16) 0.0240(5) Uani 1 1 d .
H18A H 0.8570 0.8210 0.7341 0.036 Uiso 1 1 calc R
H18B H 0.8762 0.8335 0.6269 0.036 Uiso 1 1 calc R
H18C H 0.9060 0.7905 0.6885 0.036 Uiso 1 1 calc R
C46 C 0.81143(9) 0.56160(8) 0.90110(19) 0.0290(5) Uani 1 1 d .
H46A H 0.7785 0.5813 0.8862 0.035 Uiso 1 1 calc R
O13 O 0.92194(8) 0.62643(8) 1.07239(14) 0.0493(5) Uani 1 1 d .
C69 C 1.03918(10) 0.77952(10) 0.6295(2) 0.0384(6) Uani 1 1 d .
H69A H 1.0765 0.7679 0.6185 0.046 Uiso 1 1 calc R
C6 C 0.72241(9) 0.61565(8) 0.68393(17) 0.0262(5) Uani 1 1 d .
H6A H 0.7518 0.5928 0.7059 0.031 Uiso 1 1 calc R
C59 C 0.95556(10) 0.63355(9) 1.0133(2) 0.0357(6) Uani 1 1 d .
C11 C 0.70181(10) 0.59882(9) 0.58576(19) 0.0345(6) Uani 1 1 d .
H11A H 0.6742 0.6242 0.5660 0.041 Uiso 1 1 calc R
C8 C 0.64774(11) 0.56754(11) 0.7703(3) 0.0543(9) Uani 1 1 d .
H8A H 0.6728 0.5411 0.7954 0.065 Uiso 1 1 calc R
C56 C 0.91900(9) 0.71616(8) 0.92819(17) 0.0252(5) Uani 1 1 d .
C36 C 0.93421(13) 0.96020(14) 0.7148(3) 0.0648(9) Uani 1 1 d .
H36A H 0.9234 0.9744 0.6525 0.097 Uiso 1 1 calc R
H36B H 0.9542 0.9286 0.7044 0.097 Uiso 1 1 calc R
H36C H 0.9566 0.9850 0.7488 0.097 Uiso 1 1 calc R
C23 C 0.80049(12) 0.91615(10) 0.5187(2) 0.0447(7) Uani 1 1 d .
H23A H 0.8219 0.9378 0.5625 0.054 Uiso 1 1 calc R
H23B H 0.7686 0.9355 0.4990 0.054 Uiso 1 1 calc R
C60 C 1.01338(15) 0.57956(13) 1.1022(3) 0.0670(10) Uani 1 1 d .
H60A H 0.9837 0.5552 1.1105 0.080 Uiso 1 1 calc R
H60B H 1.0163 0.6006 1.1612 0.080 Uiso 1 1 calc R
C63 C 1.07878(12) 0.74905(12) 1.0219(2) 0.0525(8) Uani 1 1 d .
H63A H 1.0895 0.7746 0.9732 0.063 Uiso 1 1 calc R
H63B H 1.1104 0.7290 1.0408 0.063 Uiso 1 1 calc R
C48 C 0.78038(10) 0.48317(8) 0.81255(18) 0.0323(5) Uani 1 1 d .
H48A H 0.7461 0.5006 0.7974 0.039 Uiso 1 1 calc R
C75 C 1.06852(10) 0.82863(10) 0.7811(2) 0.0386(6) Uani 1 1 d .
H75A H 1.0559 0.7971 0.8147 0.046 Uiso 1 1 calc R
C50 C 0.76291(11) 0.49475(10) 0.9909(2) 0.0397(6) Uani 1 1 d .
H50A H 0.7607 0.4760 1.0527 0.048 Uiso 1 1 calc R
H50B H 0.7282 0.5113 0.9794 0.048 Uiso 1 1 calc R
C42 C 0.95263(9) 0.66584(8) 0.92532(17) 0.0279(5) Uani 1 1 d .
C12 C 0.74469(11) 0.59915(11) 0.5071(2) 0.0409(6) Uani 1 1 d .
H12A H 0.7640 0.6324 0.5133 0.049 Uiso 1 1 calc R
C51 C 0.80619(10) 0.53611(9) 0.99834(18) 0.0335(5) Uani 1 1 d .
H51A H 0.8404 0.5180 1.0108 0.040 Uiso 1 1 calc R
C27 C 0.67190(9) 0.76813(9) 0.75384(18) 0.0300(5) Uani 1 1 d .
H27A H 0.6944 0.7399 0.7319 0.045 Uiso 1 1 calc R
H27B H 0.6432 0.7736 0.7074 0.045 Uiso 1 1 calc R
H27C H 0.6567 0.7597 0.8169 0.045 Uiso 1 1 calc R
C49 C 0.77427(11) 0.45696(9) 0.90958(19) 0.0368(6) Uani 1 1 d .
H49A H 0.8072 0.4380 0.9245 0.044 Uiso 1 1 calc R
H49B H 0.7449 0.4319 0.9058 0.044 Uiso 1 1 calc R
C13 C 0.78644(14) 0.55681(11) 0.5184(3) 0.0582(8) Uani 1 1 d .
H13A H 0.8012 0.5579 0.5837 0.087 Uiso 1 1 calc R
H13B H 0.8149 0.5620 0.4714 0.087 Uiso 1 1 calc R
H13C H 0.7698 0.5235 0.5073 0.087 Uiso 1 1 calc R
C10 C 0.67326(12) 0.54737(11) 0.5991(3) 0.0550(9) Uani 1 1 d .
H10A H 0.6585 0.5362 0.5364 0.066 Uiso 1 1 calc R
H10B H 0.6993 0.5214 0.6202 0.066 Uiso 1 1 calc R
C47 C 0.82317(9) 0.52413(8) 0.81995(18) 0.0294(5) Uani 1 1 d .
H47A H 0.8579 0.5077 0.8316 0.035 Uiso 1 1 calc R
H47B H 0.8254 0.5429 0.7582 0.035 Uiso 1 1 calc R
C9 C 0.62862(12) 0.55047(11) 0.6727(3) 0.0637(11) Uani 1 1 d .
H9A H 0.6014 0.5747 0.6493 0.076 Uiso 1 1 calc R
H9B H 0.6118 0.5165 0.6788 0.076 Uiso 1 1 calc R
C65 C 1.01227(9) 0.61725(9) 0.7997(2) 0.0360(6) Uani 1 1 d .
C7 C 0.67853(10) 0.61809(10) 0.7593(2) 0.0369(6) Uani 1 1 d .
H7A H 0.6533 0.6455 0.7414 0.044 Uiso 1 1 calc R
H7B H 0.6944 0.6273 0.8222 0.044 Uiso 1 1 calc R
C66 C 1.06983(10) 0.60185(11) 0.7818(3) 0.0484(7) Uani 1 1 d .
H66A H 1.0711 0.5754 0.7319 0.073 Uiso 1 1 calc R
H66B H 1.0852 0.5885 0.8416 0.073 Uiso 1 1 calc R
H66C H 1.0901 0.6317 0.7606 0.073 Uiso 1 1 calc R
C72 C 1.02942(14) 0.87556(14) 0.5209(3) 0.0657(10) Uani 1 1 d .
H72A H 1.0449 0.9024 0.4794 0.079 Uiso 1 1 calc R
H72B H 0.9920 0.8847 0.5340 0.079 Uiso 1 1 calc R
C24 C 0.83225(14) 0.90137(12) 0.4328(2) 0.0566(9) Uani 1 1 d .
H24A H 0.8433 0.9322 0.3981 0.085 Uiso 1 1 calc R
H24B H 0.8106 0.8799 0.3903 0.085 Uiso 1 1 calc R
H24C H 0.8637 0.8823 0.4534 0.085 Uiso 1 1 calc R
C67 C 0.97884(11) 0.56972(9) 0.8156(2) 0.0438(7) Uani 1 1 d .
H67A H 0.9426 0.5797 0.8329 0.066 Uiso 1 1 calc R
H67B H 0.9943 0.5493 0.8678 0.066 Uiso 1 1 calc R
H67C H 0.9781 0.5494 0.7563 0.066 Uiso 1 1 calc R
C37 C 0.84882(12) 0.99590(10) 0.7814(3) 0.0557(8) Uani 1 1 d .
H37A H 0.8174 0.9882 0.8204 0.084 Uiso 1 1 calc R
H37B H 0.8377 1.0057 0.7164 0.084 Uiso 1 1 calc R
H37C H 0.8686 1.0241 0.8110 0.084 Uiso 1 1 calc R
C62 C 1.04699(10) 0.69628(9) 0.8947(2) 0.0357(6) Uani 1 1 d .
C77 C 1.12887(11) 0.82401(13) 0.7714(3) 0.0543(8) Uani 1 1 d .
H77A H 1.1449 0.8224 0.8356 0.081 Uiso 1 1 calc R
H77B H 1.1427 0.8538 0.7367 0.081 Uiso 1 1 calc R
H77C H 1.1376 0.7929 0.7356 0.081 Uiso 1 1 calc R
C53 C 0.74357(14) 0.59928(12) 1.0826(3) 0.0619(10) Uani 1 1 d .
H53A H 0.7375 0.6156 1.0200 0.093 Uiso 1 1 calc R
H53B H 0.7424 0.6252 1.1336 0.093 Uiso 1 1 calc R
H53C H 0.7159 0.5737 1.0942 0.093 Uiso 1 1 calc R
C31 C 0.89458(12) 0.91701(12) 1.0903(2) 0.0519(8) Uani 1 1 d .
H31A H 0.8700 0.9460 1.1044 0.062 Uiso 1 1 calc R
C55 C 0.79165(11) 0.44527(10) 0.7321(2) 0.0416(6) Uani 1 1 d .
H55A H 0.7633 0.4197 0.7298 0.062 Uiso 1 1 calc R
H55B H 0.8256 0.4283 0.7443 0.062 Uiso 1 1 calc R
H55C H 0.7933 0.4634 0.6704 0.062 Uiso 1 1 calc R
C32 C 0.94294(13) 0.93828(14) 1.0372(3) 0.0607(9) Uani 1 1 d .
H32A H 0.9609 0.9637 1.0787 0.073 Uiso 1 1 calc R
H32B H 0.9683 0.9102 1.0246 0.073 Uiso 1 1 calc R
C70 C 1.01005(11) 0.78244(12) 0.5338(2) 0.0451(7) Uani 1 1 d .
H70A H 0.9719 0.7888 0.5461 0.054 Uiso 1 1 calc R
H70B H 1.0132 0.7492 0.5004 0.054 Uiso 1 1 calc R
C52 C 0.79785(11) 0.57342(10) 1.0827(2) 0.0456(7) Uani 1 1 d .
H52A H 0.8249 0.6011 1.0754 0.055 Uiso 1 1 calc R
C34 C 0.89837(10) 0.92591(9) 0.8743(2) 0.0367(6) Uani 1 1 d .
H34A H 0.9230 0.8967 0.8620 0.044 Uiso 1 1 calc R
C73 C 1.05996(13) 0.87275(12) 0.6151(2) 0.0546(8) Uani 1 1 d .
H73A H 1.0576 0.9062 0.6481 0.066 Uiso 1 1 calc R
H73B H 1.0978 0.8662 0.6008 0.066 Uiso 1 1 calc R
C33 C 0.92796(12) 0.96308(12) 0.9432(3) 0.0557(9) Uani 1 1 d .
H33A H 0.9605 0.9756 0.9110 0.067 Uiso 1 1 calc R
H33B H 0.9050 0.9929 0.9564 0.067 Uiso 1 1 calc R
C21 C 0.67995(13) 0.81394(15) 0.3805(2) 0.0594(9) Uani 1 1 d .
H21A H 0.6552 0.8074 0.3274 0.089 Uiso 1 1 calc R
H21B H 0.7154 0.8020 0.3626 0.089 Uiso 1 1 calc R
H21C H 0.6812 0.8507 0.3938 0.089 Uiso 1 1 calc R
C30 C 0.86578(12) 0.87954(10) 1.02293(19) 0.0397(6) Uani 1 1 d .
H30A H 0.8891 0.8499 1.0103 0.048 Uiso 1 1 calc R
H30B H 0.8333 0.8669 1.0552 0.048 Uiso 1 1 calc R
C76 C 1.05416(13) 0.87399(11) 0.8452(3) 0.0582(8) Uani 1 1 d .
H76A H 1.0732 0.8712 0.9066 0.087 Uiso 1 1 calc R
H76B H 1.0159 0.8740 0.8573 0.087 Uiso 1 1 calc R
H76C H 1.0642 0.9058 0.8130 0.087 Uiso 1 1 calc R
C71 C 1.03156(13) 0.82439(15) 0.4687(2) 0.0612(9) Uani 1 1 d .
H71A H 1.0695 0.8165 0.4538 0.073 Uiso 1 1 calc R
C54 C 0.80861(14) 0.54757(15) 1.1789(2) 0.0618(9) Uani 1 1 d .
H54A H 0.8028 0.5721 1.2312 0.093 Uiso 1 1 calc R
H54B H 0.8454 0.5355 1.1806 0.093 Uiso 1 1 calc R
H54C H 0.7845 0.5185 1.1867 0.093 Uiso 1 1 calc R
C38 C 0.90930(18) 0.89177(16) 1.1857(3) 0.0818(12) Uani 1 1 d .
H38A H 0.9270 0.9167 1.2273 0.123 Uiso 1 1 calc R
H38B H 0.9333 0.8630 1.1736 0.123 Uiso 1 1 calc R
H38C H 0.8771 0.8794 1.2175 0.123 Uiso 1 1 calc R
C15 C 0.60279(13) 0.57376(13) 0.8437(3) 0.0748(12) Uani 1 1 d .
H15A H 0.5836 0.5414 0.8501 0.112 Uiso 1 1 calc R
H15B H 0.5783 0.6004 0.8216 0.112 Uiso 1 1 calc R
H15C H 0.6177 0.5835 0.9062 0.112 Uiso 1 1 calc R
C64 C 1.05515(15) 0.77502(15) 1.1082(3) 0.0756(12) Uani 1 1 d .
H64A H 1.0814 0.7983 1.1365 0.113 Uiso 1 1 calc R
H64B H 1.0449 0.7493 1.1560 0.113 Uiso 1 1 calc R
H64C H 1.0238 0.7945 1.0885 0.113 Uiso 1 1 calc R
C40 C 0.71249(14) 0.80364(15) 1.1283(3) 0.0692(10) Uani 1 1 d .
C61 C 1.06488(15) 0.55107(14) 1.0837(3) 0.0781(13) Uani 1 1 d .
H61A H 1.0728 0.5290 1.1389 0.117 Uiso 1 1 calc R
H61B H 1.0938 0.5757 1.0749 0.117 Uiso 1 1 calc R
H61C H 1.0612 0.5302 1.0255 0.117 Uiso 1 1 calc R
C14 C 0.72014(17) 0.5985(2) 0.4065(3) 0.1016(17) Uani 1 1 d .
H14A H 0.7484 0.5988 0.3581 0.152 Uiso 1 1 calc R
H14B H 0.6976 0.6287 0.3982 0.152 Uiso 1 1 calc R
H14C H 0.6986 0.5676 0.3988 0.152 Uiso 1 1 calc R
C78 C 1.00029(17) 0.8255(2) 0.3733(3) 0.0934(15) Uani 1 1 d .
H78A H 1.0029 0.7921 0.3418 0.140 Uiso 1 1 calc R
H78B H 1.0152 0.8518 0.3310 0.140 Uiso 1 1 calc R
H78C H 0.9630 0.8333 0.3866 0.140 Uiso 1 1 calc R

loop_
_atom_site_aniso_label
_atom_site_aniso_U_11
_atom_site_aniso_U_22
_atom_site_aniso_U_33
_atom_site_aniso_U_23
_atom_site_aniso_U_13
_atom_site_aniso_U_12
Pd1 0.01944(7) 0.01498(6) 0.02303(7) -0.00090(6) 0.00317(6) -0.00032(6)
Pd2 0.01726(7) 0.01906(7) 0.03537(9) -0.00391(7) 0.00246(7) 0.00046(6)
O11 0.0197(7) 0.0191(7) 0.0319(8) 0.0036(6) 0.0045(6) 0.0006(6)
C1 0.0192(10) 0.0189(10) 0.0240(10) -0.0024(8) 0.0017(8) 0.0004(8)
O16 0.0246(8) 0.0303(8) 0.0404(9) 0.0034(7) 0.0095(7) 0.0001(7)
O1 0.0202(7) 0.0181(7) 0.0333(8) -0.0021(6) -0.0021(6) -0.0022(6)
O2 0.0185(7) 0.0187(7) 0.0361(8) -0.0051(6) 0.0000(6) 0.0002(6)
O5 0.0359(9) 0.0226(7) 0.0337(8) 0.0072(6) 0.0011(8) -0.0011(7)
O12 0.0411(11) 0.0354(10) 0.0650(13) 0.0223(9) -0.0122(10) 0.0049(8)
C41 0.0207(11) 0.0157(9) 0.0316(12) 0.0018(8) -0.0006(8) 0.0016(8)
O3 0.0217(8) 0.0337(9) 0.0347(9) -0.0023(7) -0.0076(7) 0.0031(7)
O7 0.0232(8) 0.0199(7) 0.0341(9) -0.0078(6) 0.0019(6) -0.0020(6)
O10 0.0207(8) 0.0169(7) 0.0540(11) 0.0061(7) 0.0022(7) -0.0004(6)
C17 0.0242(11) 0.0335(12) 0.0287(11) -0.0047(10) 0.0056(9) -0.0005(10)
N9 0.0324(11) 0.0330(11) 0.0319(10) -0.0048(9) 0.0089(8) -0.0024(9)
O8 0.0337(10) 0.0290(9) 0.0411(10) -0.0146(7) 0.0088(8) -0.0013(7)
O14 0.0323(10) 0.0353(10) 0.0520(12) 0.0026(9) -0.0124(9) -0.0046(8)
C45 0.0283(12) 0.0158(9) 0.0284(11) 0.0032(8) 0.0008(9) -0.0043(8)
C68 0.0184(11) 0.0367(13) 0.0420(14) -0.0038(11) 0.0007(10) 0.0003(10)
O6 0.0409(10) 0.0180(7) 0.0460(10) 0.0003(7) 0.0013(8) 0.0018(7)
C28 0.0268(12) 0.0177(9) 0.0305(11) -0.0012(8) 0.0014(9) 0.0026(8)
C22 0.0208(10) 0.0218(10) 0.0354(12) 0.0032(10) -0.0047(10) 0.0027(8)
C5 0.0200(11) 0.0207(9) 0.0222(9) -0.0045(7) 0.0023(8) -0.0009(9)
C20 0.0280(13) 0.0472(15) 0.0410(15) -0.0048(12) -0.0143(11) 0.0031(12)
C57 0.0319(13) 0.0308(12) 0.0341(13) 0.0016(10) 0.0016(10) -0.0039(10)
C25 0.0221(11) 0.0239(10) 0.0344(12) 0.0001(9) 0.0035(9) 0.0057(9)
O15 0.0196(8) 0.0416(10) 0.0669(12) 0.0057(10) -0.0053(10) -0.0051(8)
O4 0.0351(10) 0.0272(8) 0.0375(9) -0.0084(7) -0.0095(8) 0.0028(7)
C3 0.0202(11) 0.0163(9) 0.0291(12) -0.0001(8) 0.0007(9) 0.0009(8)
C16 0.0186(10) 0.0206(10) 0.0235(11) -0.0004(7) 0.0023(8) -0.0009(8)
C19 0.0220(11) 0.0236(11) 0.0266(11) 0.0033(9) 0.0002(9) -0.0044(9)
O18 0.0432(12) 0.0698(15) 0.0542(13) -0.0175(11) 0.0046(10) 0.0081(10)
O17 0.0394(11) 0.0450(11) 0.0570(12) -0.0109(9) 0.0187(9) -0.0071(9)
C4 0.0218(11) 0.0144(9) 0.0276(11) -0.0014(8) 0.0018(9) 0.0009(8)
C2 0.0205(11) 0.0184(9) 0.0247(11) -0.0025(8) -0.0001(8) 0.0014(8)
C58 0.0270(12) 0.0167(10) 0.0320(11) 0.0003(8) -0.0029(9) -0.0017(8)
C44 0.0172(10) 0.0264(11) 0.0417(13) -0.0030(10) 0.0032(9) 0.0007(9)
C35 0.0315(14) 0.0269(12) 0.0635(18) 0.0038(13) 0.0091(13) -0.0044(10)
C43 0.0188(10) 0.0201(10) 0.0486(14) 0.0016(10) -0.0036(10) 0.0009(8)
C26 0.0257(12) 0.0303(12) 0.0560(16) -0.0041(12) 0.0039(12) 0.0085(10)
C29 0.0304(13) 0.0207(11) 0.0488(15) -0.0155(10) -0.0012(11) -0.0013(9)
C39 0.0351(15) 0.0472(16) 0.0362(14) -0.0011(12) 0.0065(12) -0.0045(12)
C74 0.0274(13) 0.0335(13) 0.0570(16) 0.0093(12) 0.0075(11) -0.0056(11)
C18 0.0182(10) 0.0243(10) 0.0296(12) 0.0008(8) 0.0000(9) -0.0003(8)
C46 0.0204(11) 0.0139(10) 0.0526(15) 0.0046(10) 0.0047(10) -0.0028(8)
O13 0.0449(13) 0.0521(12) 0.0509(12) 0.0257(10) -0.0015(10) -0.0009(10)
C69 0.0228(12) 0.0422(14) 0.0500(16) 0.0122(12) 0.0105(11) -0.0017(11)
C6 0.0200(11) 0.0169(9) 0.0418(12) 0.0005(8) -0.0025(9) -0.0039(8)
C59 0.0313(14) 0.0271(12) 0.0486(16) 0.0109(11) -0.0076(12) -0.0005(10)
C11 0.0277(13) 0.0252(11) 0.0506(15) -0.0082(10) -0.0100(11) -0.0028(9)
C8 0.0294(14) 0.0358(15) 0.098(3) 0.0282(17) 0.0131(16) 0.0025(12)
C56 0.0230(12) 0.0188(10) 0.0337(12) 0.0023(9) -0.0013(9) -0.0003(8)
C36 0.0481(19) 0.0558(19) 0.091(3) 0.0167(19) 0.0209(18) -0.0051(15)
C23 0.0567(19) 0.0248(12) 0.0526(16) 0.0142(12) 0.0069(14) -0.0003(12)
C60 0.070(2) 0.0527(19) 0.078(2) 0.0333(18) -0.0212(19) 0.0114(17)
C63 0.0489(17) 0.0431(16) 0.0657(18) 0.0010(15) -0.0299(15) -0.0085(14)
C48 0.0283(13) 0.0222(10) 0.0465(14) 0.0054(9) -0.0057(11) 0.0007(10)
C75 0.0306(13) 0.0317(13) 0.0536(16) 0.0038(12) 0.0040(12) -0.0055(10)
C50 0.0426(16) 0.0271(12) 0.0494(16) 0.0051(11) 0.0128(13) -0.0070(11)
C42 0.0225(11) 0.0186(10) 0.0424(13) 0.0047(10) 0.0000(10) 0.0007(9)
C12 0.0394(16) 0.0399(15) 0.0433(15) -0.0138(12) -0.0094(12) 0.0063(12)
C51 0.0321(13) 0.0237(11) 0.0446(14) -0.0002(10) 0.0082(11) -0.0025(10)
C27 0.0191(11) 0.0309(12) 0.0402(14) -0.0023(9) 0.0068(9) -0.0017(9)
C49 0.0363(15) 0.0214(11) 0.0528(16) 0.0031(11) 0.0051(12) -0.0064(10)
C13 0.0532(19) 0.0374(15) 0.084(2) -0.0125(15) 0.0104(19) 0.0062(15)
C10 0.0381(16) 0.0309(14) 0.096(3) -0.0194(15) -0.0050(16) -0.0116(12)
C47 0.0257(12) 0.0223(11) 0.0402(13) 0.0065(9) 0.0003(10) -0.0002(9)
C9 0.0320(16) 0.0296(14) 0.129(3) -0.0047(18) 0.0073(19) -0.0137(12)
C65 0.0226(12) 0.0261(11) 0.0593(17) -0.0005(11) 0.0004(11) 0.0051(9)
C7 0.0271(13) 0.0358(13) 0.0478(16) 0.0095(11) 0.0036(11) -0.0045(10)
C66 0.0272(13) 0.0366(14) 0.081(2) -0.0050(15) 0.0030(15) 0.0109(11)
C72 0.056(2) 0.071(2) 0.070(2) 0.039(2) 0.0063(18) -0.0085(18)
C24 0.068(2) 0.0393(16) 0.062(2) 0.0197(14) 0.0203(17) 0.0020(15)
C67 0.0339(14) 0.0213(11) 0.076(2) -0.0031(12) 0.0022(13) 0.0064(10)
C37 0.0445(17) 0.0279(13) 0.095(2) 0.0026(16) 0.0018(18) -0.0006(12)
C62 0.0275(13) 0.0259(12) 0.0538(16) 0.0066(11) -0.0107(12) 0.0059(10)
C77 0.0326(15) 0.069(2) 0.0618(19) 0.0039(17) -0.0035(15) -0.0070(14)
C53 0.067(2) 0.0359(16) 0.083(2) -0.0090(16) 0.0355(19) 0.0012(15)
C31 0.0480(18) 0.0529(18) 0.0549(18) -0.0276(15) -0.0170(14) 0.0057(14)
C55 0.0385(15) 0.0358(13) 0.0504(15) -0.0026(12) -0.0092(13) 0.0020(12)
C32 0.0431(18) 0.063(2) 0.076(2) -0.0322(19) -0.0187(17) -0.0028(16)
C70 0.0333(15) 0.0600(18) 0.0421(15) 0.0081(14) 0.0077(12) -0.0026(13)
C52 0.0441(17) 0.0343(14) 0.0583(17) -0.0094(13) 0.0231(14) -0.0112(12)
C34 0.0250(13) 0.0278(12) 0.0574(17) -0.0113(11) 0.0005(11) -0.0044(10)
C73 0.0422(18) 0.0460(17) 0.076(2) 0.0240(16) 0.0076(16) -0.0115(14)
C33 0.0379(17) 0.0436(17) 0.086(2) -0.0233(17) -0.0049(16) -0.0137(13)
C21 0.052(2) 0.085(3) 0.0409(17) 0.0115(16) -0.0057(14) 0.0056(18)
C30 0.0453(16) 0.0335(13) 0.0403(14) -0.0125(11) -0.0068(12) 0.0028(12)
C76 0.057(2) 0.0421(16) 0.075(2) -0.0049(17) 0.0000(19) -0.0025(14)
C71 0.0405(18) 0.091(3) 0.0523(18) 0.0290(18) 0.0071(14) -0.0053(17)
C54 0.061(2) 0.077(2) 0.0474(18) -0.0078(17) 0.0150(15) -0.0102(18)
C38 0.093(3) 0.094(3) 0.059(2) -0.027(2) -0.036(2) 0.006(2)
C15 0.0468(19) 0.0539(19) 0.124(3) 0.039(2) 0.035(2) 0.0050(15)
C64 0.066(2) 0.065(2) 0.095(3) -0.038(2) -0.038(2) 0.0188(19)
C40 0.053(2) 0.083(2) 0.071(2) -0.0329(19) 0.0331(18) -0.0031(19)
C61 0.064(2) 0.053(2) 0.118(3) 0.031(2) -0.039(2) 0.0128(17)
C14 0.074(3) 0.183(5) 0.047(2) -0.042(3) -0.016(2) 0.030(3)
C78 0.083(3) 0.136(4) 0.061(2) 0.043(3) 0.001(2) -0.022(3)

loop_
_atom_type_symbol
_atom_type_description
_atom_type_scat_dispersion_real
_atom_type_scat_dispersion_imag
_atom_type_scat_source
C C 0.0033 0.0016 'International Tables Vol C Tables 4.2.6.8 and 6.1.1.4'
H H 0.0000 0.0000 'International Tables Vol C Tables 4.2.6.8 and 6.1.1.4'
O O 0.0106 0.0060 'International Tables Vol C Tables 4.2.6.8 and 6.1.1.4'
Pd Pd -0.9988 1.0072 'International Tables Vol C Tables 4.2.6.8 and 6.1.1.4'
N N 0.0061 0.0033 'International Tables Vol C Tables 4.2.6.8 and 6.1.1.4'

loop_
_geom_angle_atom_site_label_1
_geom_angle_atom_site_label_2
_geom_angle_atom_site_label_3
_geom_angle
C4 Pd1 C1 83.61(8)
C4 Pd1 N9 89.60(9)
C1 Pd1 N9 169.87(8)
C4 Pd1 O11 173.31(7)
C1 Pd1 O11 97.08(7)
N9 Pd1 O11 88.81(7)
C44 Pd2 C41 83.98(9)
C44 Pd2 O18 90.78(9)
C41 Pd2 O18 169.93(8)
C44 Pd2 O2 173.50(8)
C41 Pd2 O2 97.10(7)
O18 Pd2 O2 87.15(7)
C45 O11 Pd1 127.92(13)
C5 C1 C16 121.10(18)
C5 C1 C2 123.15(18)
C16 C1 C2 61.76(14)
C5 C1 Pd1 103.45(13)
C16 C1 Pd1 129.39(14)
C2 C1 Pd1 113.63(13)
C68 O16 C69 119.08(19)
C5 O1 C6 122.26(16)
C5 O2 Pd2 126.87(13)
C22 O5 C23 116.87(18)
C59 O12 C60 116.5(2)
C45 C41 C56 120.26(19)
C45 C41 C42 123.83(18)
C56 C41 C42 61.65(14)
C45 C41 Pd2 103.70(14)
C56 C41 Pd2 129.81(15)
C42 C41 Pd2 113.35(14)
C19 O3 C20 117.06(18)
C28 O7 C29 117.65(17)
C45 O10 C46 120.47(17)
C39 N9 Pd1 160.0(2)
C62 O14 C63 116.7(2)
O11 C45 O10 121.92(19)
O11 C45 C41 124.60(18)
O10 C45 C41 113.33(19)
O17 C68 O16 123.0(2)
O17 C68 C44 125.0(2)
O16 C68 C44 111.8(2)
O8 C28 O7 122.2(2)
O8 C28 C4 125.4(2)
O7 C28 C4 112.14(18)
O6 C22 O5 122.7(2)
O6 C22 C3 126.5(2)
O5 C22 C3 110.83(18)
O2 C5 O1 121.82(18)
O2 C5 C1 124.83(19)
O1 C5 C1 113.19(18)
O3 C20 C21 110.2(2)
C4 C25 C27 119.12(18)
C4 C25 C26 121.0(2)
C27 C25 C26 110.36(19)
C4 C25 C3 60.43(14)
C27 C25 C3 119.14(18)
C26 C25 C3 119.00(19)
C22 C3 C2 116.21(18)
C22 C3 C4 120.04(18)
C2 C3 C4 113.01(17)
C22 C3 C25 118.27(18)
C2 C3 C25 118.56(17)
C4 C3 C25 58.13(14)
C1 C16 C18 121.27(18)
C1 C16 C17 120.11(18)
C18 C16 C17 109.98(18)
C1 C16 C2 60.18(13)
C18 C16 C2 118.89(17)
C17 C16 C2 118.64(18)
O4 C19 O3 122.1(2)
O4 C19 C2 127.0(2)
O3 C19 C2 110.85(18)
C28 C4 C25 119.56(18)
C28 C4 C3 121.98(17)
C25 C4 C3 61.43(14)
C28 C4 Pd1 112.04(14)
C25 C4 Pd1 118.23(14)
C3 C4 Pd1 115.09(14)
C19 C2 C3 116.06(18)
C19 C2 C1 121.18(17)
C3 C2 C1 112.93(18)
C19 C2 C16 118.68(17)
C3 C2 C16 117.48(17)
C1 C2 C16 58.06(13)
C65 C44 C68 120.5(2)
C65 C44 C43 62.14(16)
C68 C44 C43 121.8(2)
C65 C44 Pd2 117.73(16)
C68 C44 Pd2 111.76(16)
C43 C44 Pd2 114.73(15)
C34 C35 C37 113.9(3)
C34 C35 C36 112.2(2)
C37 C35 C36 110.1(2)
C62 C43 C42 116.8(2)
C62 C43 C44 119.1(2)
C42 C43 C44 114.16(19)
C62 C43 C65 117.4(2)
C42 C43 C65 118.65(19)
C44 C43 C65 57.49(15)
O7 C29 C30 109.09(19)
O7 C29 C34 105.80(19)
C30 C29 C34 112.5(2)
N9 C39 C40 176.7(3)
C73 C74 C69 109.3(2)
C73 C74 C75 114.1(2)
C69 C74 C75 113.0(2)
O10 C46 C51 108.6(2)
O10 C46 C47 105.15(18)
C51 C46 C47 113.14(18)
O16 C69 C70 110.3(2)
O16 C69 C74 105.1(2)
C70 C69 C74 112.3(2)
O1 C6 C11 108.07(18)
O1 C6 C7 104.29(17)
C11 C6 C7 112.3(2)
O13 C59 O12 121.9(2)
O13 C59 C42 128.1(2)
O12 C59 C42 110.0(2)
C6 C11 C12 113.2(2)
C6 C11 C10 107.8(2)
C12 C11 C10 114.8(2)
C9 C8 C15 113.1(3)
C9 C8 C7 109.0(3)
C15 C8 C7 110.3(3)
C41 C56 C58 121.46(19)
C41 C56 C57 119.36(19)
C58 C56 C57 110.53(19)
C41 C56 C42 60.84(14)
C58 C56 C42 119.46(19)
C57 C56 C42 117.26(19)
O5 C23 C24 106.7(2)
O12 C60 C61 106.8(3)
O14 C63 C64 106.8(3)
C49 C48 C55 112.02(19)
C49 C48 C47 109.2(2)
C55 C48 C47 112.1(2)
C76 C75 C77 110.3(2)
C76 C75 C74 111.7(2)
C77 C75 C74 113.4(2)
C49 C50 C51 111.8(2)
C59 C42 C43 116.2(2)
C59 C42 C41 122.47(19)
C43 C42 C41 111.88(19)
C59 C42 C56 118.9(2)
C43 C42 C56 117.06(18)
C41 C42 C56 57.51(13)
C14 C12 C11 111.4(3)
C14 C12 C13 111.3(3)
C11 C12 C13 113.9(3)
C46 C51 C52 114.3(2)
C46 C51 C50 108.2(2)
C52 C51 C50 113.6(2)
C48 C49 C50 112.41(19)
C9 C10 C11 112.3(2)
C46 C47 C48 111.45(19)
C8 C9 C10 112.6(2)
C44 C65 C67 119.7(2)
C44 C65 C66 122.1(2)
C67 C65 C66 109.5(2)
C44 C65 C43 60.37(15)
C67 C65 C43 118.8(2)
C66 C65 C43 118.9(2)
C6 C7 C8 113.4(2)
C73 C72 C71 110.4(3)
O15 C62 O14 122.7(2)
O15 C62 C43 126.5(3)
O14 C62 C43 110.8(2)
C38 C31 C32 112.5(3)
C38 C31 C30 111.5(3)
C32 C31 C30 108.3(2)
C33 C32 C31 112.0(3)
C69 C70 C71 112.5(2)
C54 C52 C53 111.0(3)
C54 C52 C51 111.2(2)
C53 C52 C51 113.8(3)
C29 C34 C35 113.3(2)
C29 C34 C33 108.3(2)
C35 C34 C33 114.6(2)
C72 C73 C74 113.1(3)
C32 C33 C34 112.5(3)
C29 C30 C31 112.2(2)
C70 C71 C72 109.9(3)
C70 C71 C78 110.0(3)
C72 C71 C78 111.9(3)

loop_
_geom_bond_atom_site_label_1
_geom_bond_atom_site_label_2
_geom_bond_distance
Pd1 C4 2.016(2)
Pd1 C1 2.049(2)
Pd1 N9 2.0808(19)
Pd1 O11 2.1794(15)
Pd2 C44 2.011(2)
Pd2 C41 2.049(2)
Pd2 O18 2.141(2)
Pd2 O2 2.1766(15)
O11 C45 1.234(3)
C1 C5 1.468(3)
C1 C16 1.497(3)
C1 C2 1.530(3)
O16 C68 1.346(3)
O16 C69 1.463(3)
O1 C5 1.324(3)
O1 C6 1.457(2)
O2 C5 1.241(2)
O5 C22 1.354(3)
O5 C23 1.447(3)
O12 C59 1.359(3)
O12 C60 1.435(3)
C41 C45 1.464(3)
C41 C56 1.502(3)
C41 C42 1.555(3)
O3 C19 1.350(3)
O3 C20 1.448(3)
O7 C28 1.359(3)
O7 C29 1.451(3)
O10 C45 1.334(2)
O10 C46 1.464(3)
C17 C16 1.519(3)
N9 C39 1.135(3)
O8 C28 1.203(3)
O14 C62 1.350(3)
O14 C63 1.447(3)
C68 O17 1.217(3)
C68 C44 1.496(3)
O6 C22 1.205(3)
C28 C4 1.489(3)
C22 C3 1.486(3)
C20 C21 1.491(4)
C57 C56 1.519(3)
C25 C4 1.497(3)
C25 C27 1.512(3)
C25 C26 1.524(3)
C25 C3 1.549(3)
O15 C62 1.210(3)
O4 C19 1.213(3)
C3 C2 1.506(3)
C3 C4 1.534(3)
C16 C18 1.512(3)
C16 C2 1.554(3)
C19 C2 1.493(3)
C58 C56 1.511(3)
C44 C65 1.488(3)
C44 C43 1.533(3)
C35 C34 1.530(4)
C35 C37 1.531(4)
C35 C36 1.547(4)
C43 C62 1.489(3)
C43 C42 1.498(3)
C43 C65 1.560(3)
C29 C30 1.520(4)
C29 C34 1.523(4)
C39 C40 1.474(4)
C74 C73 1.533(4)
C74 C69 1.539(4)
C74 C75 1.549(4)
C46 C51 1.512(3)
C46 C47 1.523(3)
O13 C59 1.194(3)
C69 C70 1.519(4)
C6 C11 1.524(3)
C6 C7 1.524(3)
C59 C42 1.487(3)
C11 C12 1.536(4)
C11 C10 1.539(4)
C8 C9 1.506(5)
C8 C15 1.532(4)
C8 C7 1.542(4)
C56 C42 1.567(3)
C23 C24 1.488(4)
C60 C61 1.519(5)
C63 C64 1.501(5)
C48 C49 1.520(3)
C48 C55 1.521(3)
C48 C47 1.524(3)
C75 C76 1.528(4)
C75 C77 1.532(4)
C50 C49 1.529(4)
C50 C51 1.540(3)
C12 C14 1.527(4)
C12 C13 1.537(4)
C51 C52 1.539(4)
C10 C9 1.522(5)
C65 C67 1.519(3)
C65 C66 1.526(3)
C72 C73 1.519(5)
C72 C71 1.524(6)
C53 C52 1.526(4)
C31 C38 1.526(5)
C31 C32 1.530(5)
C31 C30 1.538(4)
C32 C33 1.506(5)
C70 C71 1.523(4)
C52 C54 1.521(5)
C34 C33 1.555(4)
C71 C78 1.541(5)

loop_
_geom_torsion_atom_site_label_1
_geom_torsion_atom_site_label_2
_geom_torsion_atom_site_label_3
_geom_torsion_atom_site_label_4
_geom_torsion
C4 Pd1 O11 C45 165.8(6)
C1 Pd1 O11 C45 70.31(19)
N9 Pd1 O11 C45 -117.97(18)
C4 Pd1 C1 C5 -147.57(15)
N9 Pd1 C1 C5 -99.4(5)
O11 Pd1 C1 C5 25.73(14)
C4 Pd1 C1 C16 60.36(19)
N9 Pd1 C1 C16 108.5(5)
O11 Pd1 C1 C16 -126.34(18)
C4 Pd1 C1 C2 -11.65(14)
N9 Pd1 C1 C2 36.5(5)
O11 Pd1 C1 C2 161.65(13)
C44 Pd2 O2 C5 170.8(6)
C41 Pd2 O2 C5 71.61(18)
O18 Pd2 O2 C5 -117.56(18)
C44 Pd2 C41 C45 -148.94(15)
O18 Pd2 C41 C45 -89.9(5)
O2 Pd2 C41 C45 24.60(14)
C44 Pd2 C41 C56 59.6(2)
O18 Pd2 C41 C56 118.6(5)
O2 Pd2 C41 C56 -126.84(19)
C44 Pd2 C41 C42 -12.12(15)
O18 Pd2 C41 C42 46.9(5)
O2 Pd2 C41 C42 161.43(14)
C4 Pd1 N9 C39 7.1(6)
C1 Pd1 N9 C39 -40.6(9)
O11 Pd1 N9 C39 -166.4(6)
Pd1 O11 C45 O10 -170.68(15)
Pd1 O11 C45 C41 4.5(3)
C46 O10 C45 O11 12.1(3)
C46 O10 C45 C41 -163.6(2)
C56 C41 C45 O11 62.3(3)
C42 C41 C45 O11 136.5(2)
Pd2 C41 C45 O11 -92.6(2)
C56 C41 C45 O10 -122.2(2)
C42 C41 C45 O10 -47.9(3)
Pd2 C41 C45 O10 82.93(19)
C69 O16 C68 O17 -4.5(4)
C69 O16 C68 C44 -179.79(19)
C29 O7 C28 O8 -3.6(3)
C29 O7 C28 C4 -178.72(18)
C23 O5 C22 O6 1.1(3)
C23 O5 C22 C3 -177.8(2)
Pd2 O2 C5 O1 -171.29(13)
Pd2 O2 C5 C1 3.8(3)
C6 O1 C5 O2 11.9(3)
C6 O1 C5 C1 -163.69(18)
C16 C1 C5 O2 62.1(3)
C2 C1 C5 O2 136.6(2)
Pd1 C1 C5 O2 -92.9(2)
C16 C1 C5 O1 -122.5(2)
C2 C1 C5 O1 -48.0(3)
Pd1 C1 C5 O1 82.48(17)
C19 O3 C20 C21 -87.6(3)
O6 C22 C3 C2 -169.4(2)
O5 C22 C3 C2 9.5(3)
O6 C22 C3 C4 -27.4(3)
O5 C22 C3 C4 151.49(19)
O6 C22 C3 C25 40.2(3)
O5 C22 C3 C25 -140.94(19)
C4 C25 C3 C22 -109.6(2)
C27 C25 C3 C22 141.5(2)
C26 C25 C3 C22 1.6(3)
C4 C25 C3 C2 100.7(2)
C27 C25 C3 C2 -8.2(3)
C26 C25 C3 C2 -148.1(2)
C27 C25 C3 C4 -108.9(2)
C26 C25 C3 C4 111.2(2)
C5 C1 C16 C18 -138.7(2)
C2 C1 C16 C18 107.7(2)
Pd1 C1 C16 C18 9.2(3)
C5 C1 C16 C17 5.8(3)
C2 C1 C16 C17 -107.8(2)
Pd1 C1 C16 C17 153.67(16)
C5 C1 C16 C2 113.6(2)
Pd1 C1 C16 C2 -98.50(19)
C20 O3 C19 O4 -0.3(3)
C20 O3 C19 C2 -179.24(19)
O8 C28 C4 C25 42.7(3)
O7 C28 C4 C25 -142.30(19)
O8 C28 C4 C3 115.6(3)
O7 C28 C4 C3 -69.4(3)
O8 C28 C4 Pd1 -102.0(2)
O7 C28 C4 Pd1 73.0(2)
C27 C25 C4 C28 -138.4(2)
C26 C25 C4 C28 4.6(3)
C3 C25 C4 C28 112.6(2)
C27 C25 C4 C3 109.0(2)
C26 C25 C4 C3 -108.0(2)
C27 C25 C4 Pd1 4.1(3)
C26 C25 C4 Pd1 147.15(19)
C3 C25 C4 Pd1 -104.81(17)
C22 C3 C4 C28 -2.3(3)
C2 C3 C4 C28 140.9(2)
C25 C3 C4 C28 -108.8(2)
C22 C3 C4 C25 106.5(2)
C2 C3 C4 C25 -110.3(2)
C22 C3 C4 Pd1 -143.59(16)
C2 C3 C4 Pd1 -0.5(2)
C25 C3 C4 Pd1 109.87(16)
C1 Pd1 C4 C28 -138.39(16)
N9 Pd1 C4 C28 49.14(16)
O11 Pd1 C4 C28 125.3(6)
C1 Pd1 C4 C25 76.38(16)
N9 Pd1 C4 C25 -96.09(17)
O11 Pd1 C4 C25 -19.9(7)
C1 Pd1 C4 C3 6.73(15)
N9 Pd1 C4 C3 -165.73(16)
O11 Pd1 C4 C3 -89.5(6)
O4 C19 C2 C3 -179.6(2)
O3 C19 C2 C3 -0.8(3)
O4 C19 C2 C1 -36.2(3)
O3 C19 C2 C1 142.64(19)
O4 C19 C2 C16 31.8(3)
O3 C19 C2 C16 -149.31(18)
C22 C3 C2 C19 -77.9(2)
C4 C3 C2 C19 137.45(19)
C25 C3 C2 C19 72.4(3)
C22 C3 C2 C1 135.69(19)
C4 C3 C2 C1 -8.9(2)
C25 C3 C2 C1 -74.0(2)
C22 C3 C2 C16 71.0(2)
C4 C3 C2 C16 -73.6(2)
C25 C3 C2 C16 -138.7(2)
C5 C1 C2 C19 -4.0(3)
C16 C1 C2 C19 106.5(2)
Pd1 C1 C2 C19 -130.07(17)
C5 C1 C2 C3 140.5(2)
C16 C1 C2 C3 -109.06(19)
Pd1 C1 C2 C3 14.4(2)
C5 C1 C2 C16 -110.5(2)
Pd1 C1 C2 C16 123.45(16)
C1 C16 C2 C19 -110.8(2)
C18 C16 C2 C19 137.7(2)
C17 C16 C2 C19 -0.5(3)
C1 C16 C2 C3 101.1(2)
C18 C16 C2 C3 -10.4(3)
C17 C16 C2 C3 -148.63(19)
C18 C16 C2 C1 -111.5(2)
C17 C16 C2 C1 110.2(2)
O17 C68 C44 C65 46.8(4)
O16 C68 C44 C65 -138.0(2)
O17 C68 C44 C43 121.0(3)
O16 C68 C44 C43 -63.8(3)
O17 C68 C44 Pd2 -97.9(3)
O16 C68 C44 Pd2 77.3(2)
C41 Pd2 C44 C65 77.04(18)
O18 Pd2 C44 C65 -94.33(19)
O2 Pd2 C44 C65 -22.9(8)
C41 Pd2 C44 C68 -137.14(17)
O18 Pd2 C44 C68 51.48(17)
O2 Pd2 C44 C68 122.9(6)
C41 Pd2 C44 C43 6.86(16)
O18 Pd2 C44 C43 -164.51(17)
O2 Pd2 C44 C43 -93.1(7)
C65 C44 C43 C62 105.7(2)
C68 C44 C43 C62 -4.7(3)
Pd2 C44 C43 C62 -144.68(17)
C65 C44 C43 C42 -109.7(2)
C68 C44 C43 C42 140.0(2)
Pd2 C44 C43 C42 -0.1(2)
C68 C44 C43 C65 -110.3(2)
Pd2 C44 C43 C65 109.64(18)
C28 O7 C29 C30 83.6(2)
C28 O7 C29 C34 -155.11(19)
Pd1 N9 C39 C40 -21(6)
C45 O10 C46 C51 -119.2(2)
C45 O10 C46 C47 119.4(2)
C68 O16 C69 C70 77.4(3)
C68 O16 C69 C74 -161.4(2)
C73 C74 C69 O16 -172.2(2)
C75 C74 C69 O16 59.6(3)
C73 C74 C69 C70 -52.3(3)
C75 C74 C69 C70 179.5(2)
C5 O1 C6 C11 -114.2(2)
C5 O1 C6 C7 126.2(2)
C60 O12 C59 O13 -0.6(4)
C60 O12 C59 C42 179.2(2)
O1 C6 C11 C12 62.1(3)
C7 C6 C11 C12 176.6(2)
O1 C6 C11 C10 -169.85(19)
C7 C6 C11 C10 -55.4(3)
C45 C41 C56 C58 -136.7(2)
C42 C41 C56 C58 108.6(2)
Pd2 C41 C56 C58 10.7(3)
C45 C41 C56 C57 7.9(3)
C42 C41 C56 C57 -106.7(2)
Pd2 C41 C56 C57 155.42(17)
C45 C41 C56 C42 114.7(2)
Pd2 C41 C56 C42 -97.8(2)
C22 O5 C23 C24 165.2(2)
C59 O12 C60 C61 168.6(3)
C62 O14 C63 C64 167.1(2)
C73 C74 C75 C76 71.6(3)
C69 C74 C75 C76 -162.7(2)
C73 C74 C75 C77 -53.8(3)
C69 C74 C75 C77 71.9(3)
O13 C59 C42 C43 -177.4(3)
O12 C59 C42 C43 2.8(3)
O13 C59 C42 C41 -33.7(4)
O12 C59 C42 C41 146.5(2)
O13 C59 C42 C56 34.2(4)
O12 C59 C42 C56 -145.6(2)
C62 C43 C42 C59 -76.7(3)
C44 C43 C42 C59 137.8(2)
C65 C43 C42 C59 73.0(3)
C62 C43 C42 C41 135.9(2)
C44 C43 C42 C41 -9.6(3)
C65 C43 C42 C41 -74.4(2)
C62 C43 C42 C56 72.3(3)
C44 C43 C42 C56 -73.2(3)
C65 C43 C42 C56 -138.0(2)
C45 C41 C42 C59 -3.2(3)
C56 C41 C42 C59 106.0(2)
Pd2 C41 C42 C59 -130.0(2)
C45 C41 C42 C43 141.9(2)
C56 C41 C42 C43 -109.0(2)
Pd2 C41 C42 C43 15.0(2)
C45 C41 C42 C56 -109.1(2)
Pd2 C41 C42 C56 124.02(16)
C41 C56 C42 C59 -112.0(2)
C58 C56 C42 C59 136.2(2)
C57 C56 C42 C59 -1.9(3)
C41 C56 C42 C43 99.8(2)
C58 C56 C42 C43 -12.0(3)
C57 C56 C42 C43 -150.0(2)
C58 C56 C42 C41 -111.8(2)
C57 C56 C42 C41 110.1(2)
C6 C11 C12 C14 -162.3(3)
C10 C11 C12 C14 73.4(4)
C6 C11 C12 C13 70.8(3)
C10 C11 C12 C13 -53.5(3)
O10 C46 C51 C52 60.0(3)
C47 C46 C51 C52 176.3(2)
O10 C46 C51 C50 -172.41(18)
C47 C46 C51 C50 -56.1(3)
C49 C50 C51 C46 55.0(3)
C49 C50 C51 C52 -177.0(2)
C55 C48 C49 C50 -180.0(2)
C47 C48 C49 C50 55.2(3)
C51 C50 C49 C48 -56.6(3)
C6 C11 C10 C9 57.0(3)
C12 C11 C10 C9 -175.8(3)
O10 C46 C47 C48 176.21(18)
C51 C46 C47 C48 57.8(3)
C49 C48 C47 C46 -54.9(3)
C55 C48 C47 C46 -179.7(2)
C15 C8 C9 C10 176.7(2)
C7 C8 C9 C10 53.6(3)
C11 C10 C9 C8 -58.4(4)
C68 C44 C65 C67 -139.3(2)
C43 C44 C65 C67 108.3(3)
Pd2 C44 C65 C67 3.4(3)
C68 C44 C65 C66 5.0(4)
C43 C44 C65 C66 -107.4(3)
Pd2 C44 C65 C66 147.8(2)
C68 C44 C65 C43 112.4(2)
Pd2 C44 C65 C43 -104.87(18)
C62 C43 C65 C44 -108.6(2)
C42 C43 C65 C44 101.8(2)
C62 C43 C65 C67 141.7(2)
C42 C43 C65 C67 -7.9(3)
C44 C43 C65 C67 -109.7(3)
C62 C43 C65 C66 4.1(4)
C42 C43 C65 C66 -145.5(2)
C44 C43 C65 C66 112.7(3)
O1 C6 C7 C8 172.2(2)
C11 C6 C7 C8 55.5(3)
C9 C8 C7 C6 -52.5(3)
C15 C8 C7 C6 -177.3(3)
C63 O14 C62 O15 1.5(3)
C63 O14 C62 C43 -176.3(2)
C42 C43 C62 O15 -172.2(2)
C44 C43 C62 O15 -28.5(3)
C65 C43 C62 O15 37.7(3)
C42 C43 C62 O14 5.5(3)
C44 C43 C62 O14 149.2(2)
C65 C43 C62 O14 -144.6(2)
C38 C31 C32 C33 180.0(3)
C30 C31 C32 C33 56.3(3)
O16 C69 C70 C71 171.7(2)
C74 C69 C70 C71 54.8(3)
C46 C51 C52 C54 -163.8(2)
C50 C51 C52 C54 71.4(3)
C46 C51 C52 C53 70.1(3)
C50 C51 C52 C53 -54.7(3)
O7 C29 C34 C35 58.2(3)
C30 C29 C34 C35 177.2(2)
O7 C29 C34 C33 -173.5(2)
C30 C29 C34 C33 -54.4(3)
C37 C35 C34 C29 65.8(3)
C36 C35 C34 C29 -168.3(2)
C37 C35 C34 C33 -59.2(3)
C36 C35 C34 C33 66.7(3)
C71 C72 C73 C74 -57.8(4)
C69 C74 C73 C72 54.5(4)
C75 C74 C73 C72 -177.9(3)
C31 C32 C33 C34 -57.7(3)
C29 C34 C33 C32 54.9(3)
C35 C34 C33 C32 -177.5(2)
O7 C29 C30 C31 174.6(2)
C34 C29 C30 C31 57.5(3)
C38 C31 C30 C29 179.8(3)
C32 C31 C30 C29 -55.9(3)
C69 C70 C71 C72 -56.1(4)
C69 C70 C71 C78 -179.8(3)
C73 C72 C71 C70 56.7(4)
C73 C72 C71 C78 179.2(3)
